data_7023921
loop_
_publ_author_name
'Zhou, Li'
'Wang, Chenggang'
'Zheng, Xiaofang'
'Tian, Zhengfang'
'Wen, Lili'
'Qu, Hua'
'Li, Dongfeng'

_publ_section_title
;
 New metal-organic frameworks based on 2,5-thiophenedicarboxylate and
 pyridine- or imidazole-based spacers: syntheses, topological structures,
 and properties.
;
_journal_issue 46
_journal_name_full 'Dalton transactions (Cambridge, England : 2003)'
_journal_page_first 16375
_journal_page_last 16386
_journal_paper_doi 10.1039/c3dt51905h
_journal_volume 42
_journal_year 2013
_chemical_formula_sum 'C32 H36 N8 O10 S2 Zn2'
_chemical_formula_weight 887.55
_chemical_name_systematic
; 
 ? 
;
_space_group_IT_number 2
_symmetry_cell_setting triclinic
_symmetry_space_group_name_Hall '-P 1'
_symmetry_space_group_name_H-M 'P -1'
_atom_sites_solution_hydrogens geom
_atom_sites_solution_primary direct
_atom_sites_solution_secondary difmap
_audit_creation_method SHELXL-97
_cell_angle_alpha 108.9110(10)
_cell_angle_beta 91.0620(10)
_cell_angle_gamma 110.1020(10)
_cell_formula_units_Z 2
_cell_length_a 9.4224(7)
_cell_length_b 12.2481(9)
_cell_length_c 18.7629(14)
_cell_measurement_reflns_used 9286
_cell_measurement_temperature 296(2)
_cell_measurement_theta_max 32.0
_cell_measurement_theta_min 2.3
_cell_volume 1903.0(2)
_computing_cell_refinement 'Bruker SAINT'
_computing_data_collection 'Bruker APEX2'
_computing_data_reduction 'Bruker SAINT'
_computing_molecular_graphics 'Bruker SHELXTL'
_computing_publication_material 'Bruker SHELXTL'
_computing_structure_refinement 'SHELXL-97 (Sheldrick, 1997)'
_computing_structure_solution 'SHELXS-97 (Sheldrick, 1990)'
_diffrn_ambient_temperature 296(2)
_diffrn_measured_fraction_theta_full 0.987
_diffrn_measured_fraction_theta_max 0.987
_diffrn_measurement_device_type 'Bruker APEX CCD'
_diffrn_radiation_monochromator graphite
_diffrn_radiation_source 'fine-focus sealed tube'
_diffrn_radiation_type MoK\a
_diffrn_radiation_wavelength 0.71073
_diffrn_reflns_av_R_equivalents 0.0159
_diffrn_reflns_av_unetI/netI 0.0254
_diffrn_reflns_limit_h_max 11
_diffrn_reflns_limit_h_min -11
_diffrn_reflns_limit_k_max 13
_diffrn_reflns_limit_k_min -14
_diffrn_reflns_limit_l_max 22
_diffrn_reflns_limit_l_min -21
_diffrn_reflns_number 13358
_diffrn_reflns_theta_full 25.00
_diffrn_reflns_theta_max 25.00
_diffrn_reflns_theta_min 1.16
_exptl_absorpt_coefficient_mu 1.435
_exptl_absorpt_correction_T_max 0.842
_exptl_absorpt_correction_T_min 0.772
_exptl_absorpt_correction_type multi-scan
_exptl_absorpt_process_details 'SADABS; Bruker, 2000'
_exptl_crystal_colour colorless
_exptl_crystal_density_diffrn 1.549
_exptl_crystal_density_method 'not measured'
_exptl_crystal_description block
_exptl_crystal_F_000 912
_exptl_crystal_size_max 0.18
_exptl_crystal_size_mid 0.16
_exptl_crystal_size_min 0.12
_refine_diff_density_max 0.715
_refine_diff_density_min -0.400
_refine_diff_density_rms 0.107
_refine_ls_extinction_method none
_refine_ls_goodness_of_fit_ref 1.094
_refine_ls_hydrogen_treatment constr
_refine_ls_matrix_type full
_refine_ls_number_parameters 505
_refine_ls_number_reflns 6617
_refine_ls_number_restraints 0
_refine_ls_restrained_S_all 1.094
_refine_ls_R_factor_all 0.0369
_refine_ls_R_factor_gt 0.0310
_refine_ls_shift/su_max 0.002
_refine_ls_shift/su_mean 0.000
_refine_ls_structure_factor_coef Fsqd
_refine_ls_weighting_details 'calc w=1/[\s^2^(Fo^2^)+(0.0959P)^2^+0.4583P] where P=(Fo^2^+2Fc^2^)/3'
_refine_ls_weighting_scheme calc
_refine_ls_wR_factor_gt 0.1076
_refine_ls_wR_factor_ref 0.1297
_reflns_number_gt 5954
_reflns_number_total 6617
_reflns_threshold_expression >2sigma(I)
_cod_data_source_file c3dt51905h.txt
_cod_data_source_block 3
_cod_depositor_comments
;
The following automatic conversions were performed:

'_symmetry_cell_setting' value 'Triclinic' changed to 'triclinic'
according to /home/saulius/struct/CIF-dictionaries/cif_core.dic
dictionary named 'cif_core.dic' version 2.4.2 from 2011-04-26.

Automatic conversion script
Id: cif_fix_values 1891 2012-01-12 08:04:46Z andrius 
;
_cod_original_sg_symbol_H-M P-1
_cod_database_code 7023921

loop_
_symmetry_equiv_pos_as_xyz
'x, y, z'
'-x, -y, -z'

loop_
_atom_site_label
_atom_site_type_symbol
_atom_site_fract_x
_atom_site_fract_y
_atom_site_fract_z
_atom_site_U_iso_or_equiv
_atom_site_adp_type
_atom_site_occupancy
_atom_site_symmetry_multiplicity
_atom_site_calc_flag
_atom_site_refinement_flags
Zn1 Zn 0.55833(3) -0.15292(3) 0.632251(16) 0.02780(13) Uani 1 1 d .
Zn2 Zn 1.49800(3) 0.68615(3) 0.854549(16) 0.02610(12) Uani 1 1 d .
C1 C 0.3018(3) -0.2051(3) 0.69612(16) 0.0388(7) Uani 1 1 d .
C2 C 0.1589(3) -0.1917(3) 0.72435(15) 0.0316(6) Uani 1 1 d .
C3 C 0.1021(3) -0.1027(3) 0.73011(19) 0.0447(7) Uani 1 1 d .
H3 H 0.1515 -0.0328 0.7175 0.054 Uiso 1 1 calc R
C4 C -0.0406(3) -0.1263(3) 0.75726(19) 0.0431(7) Uani 1 1 d .
H4 H -0.0945 -0.0735 0.7649 0.052 Uiso 1 1 calc R
C5 C -0.0898(3) -0.2346(3) 0.77081(15) 0.0305(6) Uani 1 1 d .
C6 C -0.2280(3) -0.2897(3) 0.80289(15) 0.0314(6) Uani 1 1 d .
C7 C 0.3183(4) -0.1930(3) 0.50302(18) 0.0413(7) Uani 1 1 d .
H7 H 0.2389 -0.2080 0.5316 0.050 Uiso 1 1 calc R
C8 C 0.3019(4) -0.2004(3) 0.42969(19) 0.0475(8) Uani 1 1 d .
H8 H 0.2111 -0.2215 0.3989 0.057 Uiso 1 1 calc R
C9 C 0.5420(4) -0.1467(3) 0.47117(16) 0.0389(7) Uani 1 1 d .
H9 H 0.6472 -0.1235 0.4727 0.047 Uiso 1 1 calc R
C10 C 0.4905(5) -0.1565(3) 0.33808(17) 0.0511(9) Uani 1 1 d .
H10A H 0.6009 -0.1181 0.3444 0.061 Uiso 1 1 calc R
H10B H 0.4483 -0.1010 0.3268 0.061 Uiso 1 1 calc R
C11 C 0.4386(4) -0.2775(3) 0.27125(17) 0.0416(7) Uani 1 1 d .
H11A H 0.3279 -0.3125 0.2607 0.050 Uiso 1 1 calc R
H11B H 0.4732 -0.3363 0.2833 0.050 Uiso 1 1 calc R
C12 C 0.9521(4) -0.4746(3) 0.52955(19) 0.0517(9) Uani 1 1 d .
H12A H 0.9336 -0.5190 0.5650 0.062 Uiso 1 1 calc R
H12B H 1.0090 -0.3874 0.5583 0.062 Uiso 1 1 calc R
C13 C 0.8043(4) -0.4890(4) 0.4916(2) 0.0528(9) Uani 1 1 d .
H13A H 0.8232 -0.4489 0.4540 0.063 Uiso 1 1 calc R
H13B H 0.7455 -0.5766 0.4651 0.063 Uiso 1 1 calc R
C14 C 0.6243(4) -0.4875(3) 0.59135(19) 0.0431(7) Uani 1 1 d .
H14 H 0.6093 -0.5641 0.5955 0.052 Uiso 1 1 calc R
C15 C 0.5619(3) -0.4061(3) 0.62899(17) 0.0355(6) Uani 1 1 d .
H15 H 0.4944 -0.4175 0.6638 0.043 Uiso 1 1 calc R
C16 C 0.7068(4) -0.3248(3) 0.55818(18) 0.0414(7) Uani 1 1 d .
H16 H 0.7601 -0.2693 0.5351 0.050 Uiso 1 1 calc R
C17 C 0.8455(3) 0.0149(3) 0.63092(17) 0.0345(6) Uani 1 1 d .
C18 C 0.9783(3) 0.1354(2) 0.65942(15) 0.0318(6) Uani 1 1 d .
C19 C 1.0899(3) 0.1766(3) 0.61784(17) 0.0391(7) Uani 1 1 d .
H19 H 1.0953 0.1302 0.5684 0.047 Uiso 1 1 calc R
C20 C 1.1957(3) 0.2979(3) 0.65908(17) 0.0394(7) Uani 1 1 d .
H20 H 1.2780 0.3401 0.6394 0.047 Uiso 1 1 calc R
C21 C 1.1644(3) 0.3461(3) 0.73047(16) 0.0306(6) Uani 1 1 d .
C22 C 1.2533(3) 0.4685(2) 0.78997(16) 0.0315(6) Uani 1 1 d .
C23 C 1.3013(3) 0.8211(3) 0.93337(17) 0.0355(6) Uani 1 1 d .
H23 H 1.2480 0.7561 0.9495 0.043 Uiso 1 1 calc R
C24 C 1.4558(3) 0.9303(3) 0.87744(17) 0.0362(6) Uani 1 1 d .
H24 H 1.5294 0.9547 0.8476 0.043 Uiso 1 1 calc R
C25 C 1.3812(4) 1.0004(3) 0.91860(19) 0.0401(7) Uani 1 1 d .
H25 H 1.3936 1.0808 0.9224 0.048 Uiso 1 1 calc R
C26 C 1.1836(3) 0.9673(3) 1.00890(17) 0.0426(7) Uani 1 1 d .
H26A H 1.2428 1.0475 1.0471 0.051 Uiso 1 1 calc R
H26B H 1.1480 0.9078 1.0346 0.051 Uiso 1 1 calc R
C27 C 1.0470(3) 0.9765(3) 0.97076(16) 0.0373(7) Uani 1 1 d .
H27A H 1.0819 1.0325 0.9427 0.045 Uiso 1 1 calc R
H27B H 0.9838 0.8953 0.9348 0.045 Uiso 1 1 calc R
C28 C 1.5041(4) 0.7460(3) 1.20166(18) 0.0500(8) Uani 1 1 d .
H28A H 1.4692 0.8051 1.1902 0.060 Uiso 1 1 calc R
H28B H 1.6147 0.7823 1.2130 0.060 Uiso 1 1 calc R
C29 C 1.4574(4) 0.6292(3) 1.13352(16) 0.0404(7) Uani 1 1 d .
H29A H 1.4866 0.5683 1.1462 0.049 Uiso 1 1 calc R
H29B H 1.3471 0.5957 1.1204 0.049 Uiso 1 1 calc R
C30 C 1.6792(4) 0.6768(3) 1.05819(17) 0.0420(7) Uani 1 1 d .
H30 H 1.7578 0.6860 1.0930 0.050 Uiso 1 1 calc R
C31 C 1.4553(3) 0.6451(3) 1.00396(16) 0.0329(6) Uani 1 1 d .
H31 H 1.3512 0.6285 0.9955 0.039 Uiso 1 1 calc R
C32 C 1.6917(3) 0.6880(3) 0.99003(16) 0.0363(6) Uani 1 1 d .
H32 H 1.7820 0.7067 0.9693 0.044 Uiso 1 1 calc R
N1 N 0.4692(3) -0.1603(2) 0.52905(13) 0.0355(5) Uani 1 1 d .
N2 N 0.4453(3) -0.1706(2) 0.40998(14) 0.0411(6) Uani 1 1 d .
N3 N 0.6131(3) -0.3039(2) 0.60798(13) 0.0323(5) Uani 1 1 d .
N4 N 0.7147(3) -0.4355(2) 0.54548(15) 0.0409(6) Uani 1 1 d .
N5 N 1.4049(3) 0.8174(2) 0.88707(13) 0.0315(5) Uani 1 1 d .
N6 N 1.2830(3) 0.9287(2) 0.95392(13) 0.0341(5) Uani 1 1 d .
N7 N 1.5505(3) 0.6678(2) 0.95494(12) 0.0308(5) Uani 1 1 d .
N8 N 1.5276(3) 0.6491(2) 1.06707(13) 0.0341(5) Uani 1 1 d .
O1 O 0.4003(2) -0.1102(2) 0.68902(13) 0.0482(6) Uani 1 1 d .
O2 O 0.3148(3) -0.3051(3) 0.6799(2) 0.0830(10) Uani 1 1 d .
O3 O -0.3177(2) -0.23070(19) 0.81629(11) 0.0367(5) Uani 1 1 d .
O4 O -0.2469(2) -0.3860(2) 0.81640(13) 0.0449(5) Uani 1 1 d .
O5 O 0.7436(2) 0.00091(18) 0.67576(12) 0.0377(5) Uani 1 1 d .
O6 O 0.8410(3) -0.06060(19) 0.56819(12) 0.0472(5) Uani 1 1 d .
O7 O 1.3818(2) 0.52741(17) 0.77474(11) 0.0357(4) Uani 1 1 d .
O8 O 1.2026(2) 0.5037(2) 0.85074(12) 0.0450(5) Uani 1 1 d .
O9 O 0.9128(5) 0.3305(4) 0.9569(2) 0.0910(13) Uani 0.79 1 d PG
H9B H 0.9197 0.3842 0.9387 0.136 Uiso 0.79 1 d PR
H9A H 0.9569 0.3698 1.0007 0.136 Uiso 0.79 1 d PR
O10 O 0.9362(3) 0.5311(3) 0.89044(16) 0.0733(8) Uani 1 1 d G
H10C H 0.8939 0.5688 0.8745 0.110 Uiso 1 1 d R
H10D H 1.0013 0.5126 0.8663 0.110 Uiso 1 1 d R
O11 O 0.7318(19) 0.1210(14) 0.8441(8) 0.093(6) Uani 0.21 1 d PG
H11D H 0.7352 0.0890 0.7988 0.139 Uiso 0.21 1 d PR
H11C H 0.7961 0.1901 0.8675 0.139 Uiso 0.21 1 d PR
S1 S 0.03794(8) -0.30849(7) 0.75037(4) 0.03753(19) Uani 1 1 d .
S2 S 1.00249(8) 0.24453(7) 0.74807(4) 0.03549(19) Uani 1 1 d .

loop_
_atom_site_aniso_label
_atom_site_aniso_U_11
_atom_site_aniso_U_22
_atom_site_aniso_U_33
_atom_site_aniso_U_23
_atom_site_aniso_U_13
_atom_site_aniso_U_12
Zn1 0.02234(19) 0.02636(19) 0.02982(19) 0.00608(14) 0.00897(13) 0.00651(14)
Zn2 0.02117(19) 0.02551(19) 0.02854(19) 0.00565(13) 0.00818(13) 0.00836(14)
C1 0.0260(15) 0.0564(19) 0.0310(14) 0.0121(13) 0.0112(11) 0.0143(14)
C2 0.0216(13) 0.0440(16) 0.0286(13) 0.0135(12) 0.0104(10) 0.0105(12)
C3 0.0322(15) 0.0538(19) 0.062(2) 0.0356(16) 0.0220(14) 0.0171(14)
C4 0.0331(16) 0.0541(19) 0.0584(19) 0.0315(16) 0.0194(14) 0.0240(14)
C5 0.0205(13) 0.0429(16) 0.0282(13) 0.0125(12) 0.0067(10) 0.0115(11)
C6 0.0204(13) 0.0385(15) 0.0256(13) 0.0045(11) 0.0042(10) 0.0058(11)
C7 0.0362(16) 0.0490(18) 0.0458(17) 0.0208(14) 0.0098(13) 0.0199(14)
C8 0.0430(18) 0.060(2) 0.0447(18) 0.0215(16) 0.0029(14) 0.0226(16)
C9 0.0395(16) 0.0390(16) 0.0320(15) 0.0074(12) 0.0081(12) 0.0118(13)
C10 0.082(3) 0.0399(17) 0.0343(16) 0.0173(14) 0.0151(16) 0.0211(17)
C11 0.0538(18) 0.0418(16) 0.0339(15) 0.0139(13) 0.0109(13) 0.0224(14)
C12 0.0433(18) 0.053(2) 0.0509(19) 0.0014(16) 0.0125(15) 0.0235(16)
C13 0.053(2) 0.059(2) 0.0477(19) 0.0042(16) 0.0216(16) 0.0347(18)
C14 0.0364(16) 0.0383(16) 0.0570(19) 0.0183(14) 0.0139(14) 0.0146(13)
C15 0.0284(14) 0.0377(15) 0.0391(15) 0.0142(12) 0.0108(11) 0.0097(12)
C16 0.0426(17) 0.0382(16) 0.0500(18) 0.0165(14) 0.0227(14) 0.0210(14)
C17 0.0248(13) 0.0318(15) 0.0421(16) 0.0127(13) 0.0019(12) 0.0054(12)
C18 0.0224(13) 0.0293(13) 0.0356(14) 0.0066(11) 0.0015(11) 0.0045(11)
C19 0.0288(14) 0.0387(16) 0.0349(15) 0.0037(12) 0.0075(11) 0.0033(12)
C20 0.0290(15) 0.0370(16) 0.0411(16) 0.0101(13) 0.0085(12) 0.0025(12)
C21 0.0220(13) 0.0304(14) 0.0352(14) 0.0100(11) 0.0034(10) 0.0061(11)
C22 0.0252(14) 0.0313(14) 0.0361(14) 0.0096(12) 0.0005(11) 0.0104(11)
C23 0.0280(14) 0.0376(15) 0.0447(16) 0.0152(13) 0.0136(12) 0.0155(12)
C24 0.0299(14) 0.0383(15) 0.0399(15) 0.0132(12) 0.0073(12) 0.0126(12)
C25 0.0384(16) 0.0335(15) 0.0496(18) 0.0122(13) 0.0073(13) 0.0170(13)
C26 0.0356(16) 0.0585(19) 0.0351(15) 0.0041(14) 0.0089(12) 0.0305(15)
C27 0.0313(15) 0.0443(16) 0.0333(15) 0.0017(12) 0.0048(12) 0.0214(13)
C28 0.072(2) 0.0385(17) 0.0379(17) 0.0119(14) 0.0150(16) 0.0194(17)
C29 0.0493(18) 0.0400(16) 0.0288(14) 0.0130(12) 0.0135(13) 0.0116(14)
C30 0.0354(16) 0.0505(18) 0.0368(16) 0.0129(14) 0.0037(12) 0.0144(14)
C31 0.0322(14) 0.0334(14) 0.0321(14) 0.0104(11) 0.0081(11) 0.0119(12)
C32 0.0311(15) 0.0411(16) 0.0361(15) 0.0118(12) 0.0076(11) 0.0142(12)
N1 0.0342(13) 0.0372(13) 0.0312(12) 0.0084(10) 0.0074(10) 0.0115(10)
N2 0.0581(17) 0.0356(13) 0.0307(13) 0.0107(10) 0.0092(11) 0.0195(12)
N3 0.0292(12) 0.0315(12) 0.0352(12) 0.0090(10) 0.0113(9) 0.0123(10)
N4 0.0362(14) 0.0376(14) 0.0497(15) 0.0092(12) 0.0155(11) 0.0200(11)
N5 0.0266(11) 0.0344(12) 0.0335(12) 0.0068(10) 0.0072(9) 0.0161(10)
N6 0.0292(12) 0.0405(13) 0.0338(12) 0.0050(10) 0.0067(10) 0.0218(11)
N7 0.0311(12) 0.0330(12) 0.0285(11) 0.0095(9) 0.0085(9) 0.0132(10)
N8 0.0370(13) 0.0346(12) 0.0309(12) 0.0119(10) 0.0083(10) 0.0129(10)
O1 0.0296(11) 0.0667(15) 0.0553(13) 0.0317(12) 0.0221(9) 0.0155(11)
O2 0.0579(18) 0.0601(18) 0.134(3) 0.0236(18) 0.0539(18) 0.0340(15)
O3 0.0229(10) 0.0400(11) 0.0434(11) 0.0110(9) 0.0152(8) 0.0102(9)
O4 0.0355(11) 0.0503(13) 0.0585(14) 0.0299(11) 0.0213(10) 0.0165(10)
O5 0.0253(10) 0.0326(10) 0.0452(11) 0.0103(9) 0.0057(8) 0.0018(8)
O6 0.0405(12) 0.0353(11) 0.0433(12) 0.0002(10) 0.0068(9) 0.0001(9)
O7 0.0278(10) 0.0293(10) 0.0371(10) 0.0039(8) 0.0061(8) 0.0026(8)
O8 0.0320(11) 0.0473(13) 0.0396(12) -0.0006(10) 0.0077(9) 0.0104(10)
O9 0.118(4) 0.075(3) 0.071(3) 0.032(2) 0.021(2) 0.018(2)
O10 0.0543(16) 0.121(3) 0.0824(19) 0.0635(19) 0.0357(14) 0.0498(17)
O11 0.103(12) 0.076(10) 0.062(8) 0.027(7) 0.033(8) -0.016(9)
S1 0.0286(4) 0.0401(4) 0.0480(4) 0.0170(3) 0.0185(3) 0.0156(3)
S2 0.0261(3) 0.0361(4) 0.0334(4) 0.0078(3) 0.0065(3) 0.0026(3)

loop_
_atom_type_symbol
_atom_type_description
_atom_type_scat_dispersion_real
_atom_type_scat_dispersion_imag
_atom_type_scat_source
C C 0.0033 0.0016 'International Tables Vol C Tables 4.2.6.8 and 6.1.1.4'
H H 0.0000 0.0000 'International Tables Vol C Tables 4.2.6.8 and 6.1.1.4'
N N 0.0061 0.0033 'International Tables Vol C Tables 4.2.6.8 and 6.1.1.4'
O O 0.0106 0.0060 'International Tables Vol C Tables 4.2.6.8 and 6.1.1.4'
Zn Zn 0.2839 1.4301 'International Tables Vol C Tables 4.2.6.8 and 6.1.1.4'
S S 0.1246 0.1234 'International Tables Vol C Tables 4.2.6.8 and 6.1.1.4'

loop_
_geom_angle_atom_site_label_1
_geom_angle_atom_site_label_2
_geom_angle_atom_site_label_3
_geom_angle
_geom_angle_site_symmetry_1
_geom_angle_site_symmetry_3
O1 Zn1 O5 103.23(9) . .
O1 Zn1 N3 130.74(10) . .
O5 Zn1 N3 110.67(9) . .
O1 Zn1 N1 96.13(10) . .
O5 Zn1 N1 109.06(9) . .
N3 Zn1 N1 104.98(10) . .
O7 Zn2 O3 108.00(8) . 1_765
O7 Zn2 N5 118.93(9) . .
O3 Zn2 N5 102.15(9) 1_765 .
O7 Zn2 N7 112.90(9) . .
O3 Zn2 N7 111.78(9) 1_765 .
N5 Zn2 N7 102.60(9) . .
O2 C1 O1 124.2(3) . .
O2 C1 C2 119.0(3) . .
O1 C1 C2 116.7(3) . .
C3 C2 C1 130.3(3) . .
C3 C2 S1 111.6(2) . .
C1 C2 S1 118.0(2) . .
C2 C3 C4 113.1(3) . .
C2 C3 H3 123.5 . .
C4 C3 H3 123.5 . .
C5 C4 C3 112.4(3) . .
C5 C4 H4 123.8 . .
C3 C4 H4 123.8 . .
C4 C5 C6 129.4(3) . .
C4 C5 S1 111.4(2) . .
C6 C5 S1 119.1(2) . .
O4 C6 O3 124.6(3) . .
O4 C6 C5 119.5(3) . .
O3 C6 C5 115.9(3) . .
C8 C7 N1 110.0(3) . .
C8 C7 H7 125.0 . .
N1 C7 H7 125.0 . .
C7 C8 N2 106.1(3) . .
C7 C8 H8 126.9 . .
N2 C8 H8 126.9 . .
N1 C9 N2 111.6(3) . .
N1 C9 H9 124.2 . .
N2 C9 H9 124.2 . .
N2 C10 C11 113.8(3) . .
N2 C10 H10A 108.8 . .
C11 C10 H10A 108.8 . .
N2 C10 H10B 108.8 . .
C11 C10 H10B 108.8 . .
H10A C10 H10B 107.7 . .
C10 C11 C28 109.4(3) . 1_444
C10 C11 H11A 109.8 . .
C28 C11 H11A 109.8 1_444 .
C10 C11 H11B 109.8 . .
C28 C11 H11B 109.8 1_444 .
H11A C11 H11B 108.2 . .
C13 C12 C12 111.0(4) . 2_746
C13 C12 H12A 109.4 . .
C12 C12 H12A 109.4 2_746 .
C13 C12 H12B 109.4 . .
C12 C12 H12B 109.4 2_746 .
H12A C12 H12B 108.0 . .
N4 C13 C12 112.4(3) . .
N4 C13 H13A 109.1 . .
C12 C13 H13A 109.1 . .
N4 C13 H13B 109.1 . .
C12 C13 H13B 109.1 . .
H13A C13 H13B 107.9 . .
C15 C14 N4 106.6(3) . .
C15 C14 H14 126.7 . .
N4 C14 H14 126.7 . .
C14 C15 N3 109.2(3) . .
C14 C15 H15 125.4 . .
N3 C15 H15 125.4 . .
N3 C16 N4 110.9(3) . .
N3 C16 H16 124.5 . .
N4 C16 H16 124.5 . .
O6 C17 O5 126.0(3) . .
O6 C17 C18 118.6(3) . .
O5 C17 C18 115.4(2) . .
C19 C18 C17 125.3(3) . .
C19 C18 S2 111.7(2) . .
C17 C18 S2 122.9(2) . .
C18 C19 C20 112.1(3) . .
C18 C19 H19 124.0 . .
C20 C19 H19 124.0 . .
C21 C20 C19 113.0(3) . .
C21 C20 H20 123.5 . .
C19 C20 H20 123.5 . .
C20 C21 C22 127.6(3) . .
C20 C21 S2 111.5(2) . .
C22 C21 S2 120.9(2) . .
O8 C22 O7 125.0(2) . .
O8 C22 C21 119.8(3) . .
O7 C22 C21 115.2(2) . .
N5 C23 N6 111.6(3) . .
N5 C23 H23 124.2 . .
N6 C23 H23 124.2 . .
C25 C24 N5 108.8(3) . .
C25 C24 H24 125.6 . .
N5 C24 H24 125.6 . .
C24 C25 N6 106.3(3) . .
C24 C25 H25 126.8 . .
N6 C25 H25 126.8 . .
N6 C26 C27 112.3(2) . .
N6 C26 H26A 109.2 . .
C27 C26 H26A 109.2 . .
N6 C26 H26B 109.2 . .
C27 C26 H26B 109.2 . .
H26A C26 H26B 107.9 . .
C27 C27 C26 110.8(3) 2_777 .
C27 C27 H27A 109.5 2_777 .
C26 C27 H27A 109.5 . .
C27 C27 H27B 109.5 2_777 .
C26 C27 H27B 109.5 . .
H27A C27 H27B 108.1 . .
C29 C28 C11 112.0(3) . 1_666
C29 C28 H28A 109.2 . .
C11 C28 H28A 109.2 1_666 .
C29 C28 H28B 109.2 . .
C11 C28 H28B 109.2 1_666 .
H28A C28 H28B 107.9 . .
N8 C29 C28 112.5(3) . .
N8 C29 H29A 109.1 . .
C28 C29 H29A 109.1 . .
N8 C29 H29B 109.1 . .
C28 C29 H29B 109.1 . .
H29A C29 H29B 107.8 . .
C32 C30 N8 106.7(3) . .
C32 C30 H30 126.6 . .
N8 C30 H30 126.6 . .
N7 C31 N8 111.4(3) . .
N7 C31 H31 124.3 . .
N8 C31 H31 124.3 . .
C30 C32 N7 109.7(3) . .
C30 C32 H32 125.1 . .
N7 C32 H32 125.1 . .
C9 N1 C7 105.2(3) . .
C9 N1 Zn1 127.7(2) . .
C7 N1 Zn1 126.8(2) . .
C9 N2 C8 107.2(3) . .
C9 N2 C10 125.1(3) . .
C8 N2 C10 127.6(3) . .
C16 N3 C15 106.0(2) . .
C16 N3 Zn1 121.4(2) . .
C15 N3 Zn1 132.38(19) . .
C16 N4 C14 107.2(3) . .
C16 N4 C13 124.9(3) . .
C14 N4 C13 127.9(3) . .
C23 N5 C24 106.1(2) . .
C23 N5 Zn2 126.2(2) . .
C24 N5 Zn2 126.69(19) . .
C23 N6 C25 107.2(2) . .
C23 N6 C26 125.9(3) . .
C25 N6 C26 126.8(3) . .
C31 N7 C32 105.2(2) . .
C31 N7 Zn2 126.04(19) . .
C32 N7 Zn2 128.4(2) . .
C31 N8 C30 106.8(2) . .
C31 N8 C29 126.1(3) . .
C30 N8 C29 127.1(3) . .
C1 O1 Zn1 111.0(2) . .
C6 O3 Zn2 113.17(19) . 1_345
C17 O5 Zn1 114.58(18) . .
C22 O7 Zn2 114.35(17) . .
H9B O9 H9A 103.9 . .
H10C O10 H10D 116.2 . .
H11D O11 H11C 117.9 . .
C2 S1 C5 91.57(14) . .
C18 S2 C21 91.75(14) . .

loop_
_geom_bond_atom_site_label_1
_geom_bond_atom_site_label_2
_geom_bond_distance
_geom_bond_site_symmetry_2
Zn1 O1 1.964(2) .
Zn1 O5 1.9880(19) .
Zn1 N3 2.004(2) .
Zn1 N1 2.059(2) .
Zn2 O7 1.9518(18) .
Zn2 O3 1.9682(19) 1_765
Zn2 N5 2.019(2) .
Zn2 N7 2.040(2) .
C1 O2 1.213(4) .
C1 O1 1.262(4) .
C1 C2 1.497(4) .
C2 C3 1.348(4) .
C2 S1 1.713(3) .
C3 C4 1.416(4) .
C3 H3 0.9300 .
C4 C5 1.356(4) .
C4 H4 0.9300 .
C5 C6 1.484(4) .
C5 S1 1.719(3) .
C6 O4 1.240(4) .
C6 O3 1.269(3) .
C7 C8 1.352(5) .
C7 N1 1.370(4) .
C7 H7 0.9300 .
C8 N2 1.365(4) .
C8 H8 0.9300 .
C9 N1 1.320(4) .
C9 N2 1.339(4) .
C9 H9 0.9300 .
C10 N2 1.468(4) .
C10 C11 1.510(4) .
C10 H10A 0.9700 .
C10 H10B 0.9700 .
C11 C28 1.523(4) 1_444
C11 H11A 0.9700 .
C11 H11B 0.9700 .
C12 C13 1.480(5) .
C12 C12 1.552(6) 2_746
C12 H12A 0.9700 .
C12 H12B 0.9700 .
C13 N4 1.465(4) .
C13 H13A 0.9700 .
C13 H13B 0.9700 .
C14 C15 1.341(4) .
C14 N4 1.371(4) .
C14 H14 0.9300 .
C15 N3 1.366(4) .
C15 H15 0.9300 .
C16 N3 1.322(4) .
C16 N4 1.328(4) .
C16 H16 0.9300 .
C17 O6 1.228(4) .
C17 O5 1.292(4) .
C17 C18 1.492(4) .
C18 C19 1.374(4) .
C18 S2 1.715(3) .
C19 C20 1.417(4) .
C19 H19 0.9300 .
C20 C21 1.361(4) .
C20 H20 0.9300 .
C21 C22 1.487(4) .
C21 S2 1.722(3) .
C22 O8 1.248(4) .
C22 O7 1.270(3) .
C23 N5 1.321(4) .
C23 N6 1.321(4) .
C23 H23 0.9300 .
C24 C25 1.353(4) .
C24 N5 1.373(4) .
C24 H24 0.9300 .
C25 N6 1.381(4) .
C25 H25 0.9300 .
C26 N6 1.480(3) .
C26 C27 1.516(4) .
C26 H26A 0.9700 .
C26 H26B 0.9700 .
C27 C27 1.516(5) 2_777
C27 H27A 0.9700 .
C27 H27B 0.9700 .
C28 C29 1.496(4) .
C28 C11 1.523(4) 1_666
C28 H28A 0.9700 .
C28 H28B 0.9700 .
C29 N8 1.472(4) .
C29 H29A 0.9700 .
C29 H29B 0.9700 .
C30 C32 1.333(4) .
C30 N8 1.377(4) .
C30 H30 0.9300 .
C31 N7 1.324(4) .
C31 N8 1.333(4) .
C31 H31 0.9300 .
C32 N7 1.378(4) .
C32 H32 0.9300 .
O3 Zn2 1.9682(19) 1_345
O9 H9B 0.8200 .
O9 H9A 0.8199 .
O10 H10C 0.8201 .
O10 H10D 0.8199 .
O11 H11D 0.8200 .
O11 H11C 0.8200 .

loop_
_geom_hbond_atom_site_label_D
_geom_hbond_atom_site_label_H
_geom_hbond_atom_site_label_A
_geom_hbond_distance_DH
_geom_hbond_distance_HA
_geom_hbond_distance_DA
_geom_hbond_angle_DHA
_geom_hbond_site_symmetry_A
O9 H9A O10 0.82 2.03 2.854(5) 179.1 2_767
O9 H9B O10 0.82 2.22 3.045(5) 179.2 .
O10 H10C O4 0.82 2.02 2.823(4) 164.2 1_665
O10 H10D O8 0.82 1.96 2.730(3) 156.5 .
C9 H9 O6 0.93 2.27 2.981(4) 132.8 .
C10 H10B O5 0.97 2.52 3.428(4) 156.5 2_656
C13 H13B O2 0.97 2.58 3.261(5) 127.5 2_646
C15 H15 O7 0.93 2.53 3.418(4) 159.5 1_445
C16 H16 O6 0.93 2.26 2.981(4) 133.8 .
C19 H19 O6 0.93 2.58 3.483(4) 164.3 2_756
C23 H23 O9 0.93 2.59 3.437(5) 151.7 2_767
C29 H29B O10 0.97 2.55 3.489(4) 162.8 2_767
